data_4100341
loop_
_publ_author_name
'Kazuhiro Takenaka'

_journal_name_full 'Journal of the American Chemical Society'
_journal_year 2005
_chemical_formula_moiety 'C24 H23 Cl N2 Pd '
_chemical_formula_sum 'C24 H23 Cl N2 Pd'
_chemical_formula_weight 481.31
_space_group_IT_number 29
_space_group_name_Hall 'P 2c -2ac'
_space_group_name_H-M_alt 'P c a 21'
_symmetry_cell_setting orthorhombic
_symmetry_Int_Tables_number 29
_symmetry_space_group_name_Hall 'P 2c -2ac'
_symmetry_space_group_name_H-M 'P c a 21'
_cell_angle_alpha 90
_cell_angle_beta 90
_cell_angle_gamma 90
_cell_formula_units_Z 16
_cell_length_a 19.546(3)
_cell_length_b 17.932(3)
_cell_length_c 24.484(4)
_cell_measurement_temperature 173.1
_cell_volume 8581.7(26)
_exptl_crystal_density_diffrn 1.490
_cod_original_formula_sum 'C24 H23 Cl N2 Pd '
_cod_database_code 4100341

loop_
_symmetry_equiv_pos_as_xyz
x,y,z
-x+1/2,y,z+1/2
x+1/2,-y,z
-x,-y,z+1/2

loop_
_atom_site_label
_atom_site_type_symbol
_atom_site_fract_x
_atom_site_fract_y
_atom_site_fract_z
_atom_site_U_iso_or_equiv
_atom_site_adp_type
_atom_site_occupancy
_atom_site_symmetry_multiplicity
_atom_site_calc_flag
_atom_site_refinement_flags
_atom_site_disorder_assembly
_atom_site_disorder_group
Pd(1) Pd 0.65227(3) 0.02222(3) 0.45996(4) 0.0256(1) Uani 1.00 1 d . . .
Pd(2) Pd 0.43416(3) -0.14639(3) 0.26368(4) 0.0266(1) Uani 1.00 1 d . . .
Pd(3) Pd 0.68506(3) -0.34862(3) 0.50881(4) 0.0284(2) Uani 1.00 1 d . . .
Pd(4) Pd 0.92109(3) -0.49537(3) 0.31344(4) 0.0279(1) Uani 1.00 1 d . . .
Cl(1) Cl 0.65124(11) 0.06209(12) 0.36697(9) 0.0354(5) Uani 1.00 1 d . . .
Cl(2) Cl 0.44402(11) -0.20221(12) 0.17597(9) 0.0373(6) Uani 1.00 1 d . . .
Cl(3) Cl 0.69632(11) -0.30092(12) 0.59999(9) 0.0355(6) Uani 1.00 1 d . . .
Cl(4) Cl 0.95764(11) -0.46391(11) 0.40408(9) 0.0345(5) Uani 1.00 1 d . . .
N(1) N 0.6257(3) 0.1221(3) 0.4981(3) 0.029(2) Uani 1.00 1 d . . .
N(2) N 0.6736(3) -0.0925(3) 0.4545(3) 0.028(2) Uani 1.00 1 d . . .
N(3) N 0.3276(3) -0.1519(4) 0.2753(3) 0.029(2) Uani 1.00 1 d . . .
N(4) N 0.5353(3) -0.1158(4) 0.2809(3) 0.031(2) Uani 1.00 1 d . . .
N(5) N 0.7887(4) -0.3560(4) 0.4884(3) 0.035(2) Uani 1.00 1 d . . .
N(6) N 0.5788(3) -0.3645(4) 0.5015(3) 0.028(2) Uani 1.00 1 d . . .
N(7) N 0.9035(4) -0.6099(4) 0.3228(3) 0.036(2) Uani 1.00 1 d . . .
N(8) N 0.9252(3) -0.3921(3) 0.2750(3) 0.029(2) Uani 1.00 1 d . . .
C(1) C 0.6395(4) -0.0100(4) 0.5337(4) 0.027(2) Uani 1.00 1 d . . .
C(2) C 0.6131(4) 0.0397(4) 0.5716(3) 0.028(2) Uani 1.00 1 d . . .
C(3) C 0.5943(4) 0.0152(4) 0.6236(4) 0.028(2) Uani 1.00 1 d . . .
C(4) C 0.6029(4) -0.0607(4) 0.6377(3) 0.028(2) Uani 1.00 1 d . . .
C(5) C 0.6297(4) -0.1097(4) 0.5993(3) 0.028(2) Uani 1.00 1 d . . .
C(6) C 0.6464(4) -0.0848(5) 0.5474(3) 0.029(2) Uani 1.00 1 d . . .
C(7) C 0.6082(4) 0.1158(4) 0.5488(3) 0.030(2) Uani 1.00 1 d . . .
C(8) C 0.6680(4) -0.1280(4) 0.5000(3) 0.028(2) Uani 1.00 1 d . . .
C(9) C 0.5805(5) -0.0885(5) 0.6940(3) 0.032(2) Uani 1.00 1 d . . .
C(10) C 0.6143(7) -0.0381(5) 0.7385(4) 0.052(3) Uani 1.00 1 d . . .
C(11) C 0.5029(5) -0.0825(7) 0.6979(4) 0.060(3) Uani 1.00 1 d . . .
C(12) C 0.6037(5) -0.1680(5) 0.7056(4) 0.038(3) Uani 1.00 1 d . . .
C(13) C 0.6215(4) 0.1932(4) 0.4723(3) 0.029(2) Uani 1.00 1 d . . .
C(14) C 0.6750(5) 0.2180(5) 0.4412(4) 0.041(3) Uani 1.00 1 d . . .
C(15) C 0.6716(6) 0.2874(5) 0.4154(4) 0.044(3) Uani 1.00 1 d . . .
C(16) C 0.6128(6) 0.3287(5) 0.4198(4) 0.052(3) Uani 1.00 1 d . . .
C(17) C 0.5587(6) 0.3049(5) 0.4507(4) 0.049(3) Uani 1.00 1 d . . .
C(18) C 0.5618(5) 0.2362(5) 0.4773(4) 0.039(2) Uani 1.00 1 d . . .
C(19) C 0.6921(4) -0.1333(4) 0.4056(3) 0.030(2) Uani 1.00 1 d . . .
C(20) C 0.7408(5) -0.1053(5) 0.3709(4) 0.039(2) Uani 1.00 1 d . . .
C(21) C 0.7597(5) -0.1456(5) 0.3258(4) 0.045(3) Uani 1.00 1 d . . .
C(22) C 0.7279(5) -0.2136(5) 0.3143(4) 0.046(3) Uani 1.00 1 d . . .
C(23) C 0.6781(5) -0.2407(5) 0.3479(4) 0.041(3) Uani 1.00 1 d . . .
C(24) C 0.6594(5) -0.2001(5) 0.3944(4) 0.039(3) Uani 1.00 1 d . . .
C(25) C 0.4250(4) -0.1047(4) 0.3363(3) 0.026(2) Uani 1.00 1 d . . .
C(26) C 0.3613(4) -0.1016(4) 0.3595(3) 0.030(2) Uani 1.00 1 d . . .
C(27) C 0.3539(4) -0.0719(5) 0.4118(4) 0.033(2) Uani 1.00 1 d . . .
C(28) C 0.4114(4) -0.0432(5) 0.4400(4) 0.032(2) Uani 1.00 1 d . . .
C(29) C 0.4751(4) -0.0460(5) 0.4142(4) 0.036(2) Uani 1.00 1 d . . .
C(30) C 0.4826(4) -0.0756(4) 0.3618(3) 0.030(2) Uani 1.00 1 d . . .
C(31) C 0.3079(4) -0.1284(5) 0.3229(4) 0.034(2) Uani 1.00 1 d . . .
C(32) C 0.5434(4) -0.0831(5) 0.3280(4) 0.036(2) Uani 1.00 1 d . . .
C(33) C 0.4054(5) -0.0121(5) 0.4978(4) 0.037(3) Uani 1.00 1 d . . .
C(34) C 0.4356(6) 0.0657(7) 0.4988(5) 0.069(4) Uani 1.00 1 d . . .
C(35) C 0.4488(7) -0.0609(7) 0.5361(4) 0.062(4) Uani 1.00 1 d . . .
C(36) C 0.3325(6) -0.0107(9) 0.5180(5) 0.080(5) Uani 1.00 1 d . . .
C(37) C 0.2780(4) -0.1709(5) 0.2357(4) 0.034(2) Uani 1.00 1 d . . .
C(38) C 0.2833(5) -0.1429(5) 0.1842(4) 0.042(3) Uani 1.00 1 d . . .
C(39) C 0.2341(5) -0.1570(6) 0.1452(4) 0.050(3) Uani 1.00 1 d . . .
C(40) C 0.1792(5) -0.2004(9) 0.1582(4) 0.073(4) Uani 1.00 1 d . . .
C(41) C 0.1734(6) -0.2315(10) 0.2085(5) 0.093(5) Uani 1.00 1 d . . .
C(42) C 0.2226(5) -0.2167(7) 0.2493(4) 0.068(4) Uani 1.00 1 d . . .
C(43) C 0.5922(5) -0.1180(6) 0.2439(4) 0.046(3) Uani 1.00 1 d . . .
C(44) C 0.6075(5) -0.1833(7) 0.2168(4) 0.051(3) Uani 1.00 1 d . . .
C(45) C 0.6634(6) -0.1881(9) 0.1837(5) 0.075(4) Uani 1.00 1 d . . .
C(46) C 0.7007(6) -0.1240(11) 0.1721(5) 0.087(5) Uani 1.00 1 d . . .
C(47) C 0.6854(5) -0.0587(9) 0.1984(5) 0.068(4) Uani 1.00 1 d . . .
C(48) C 0.6312(5) -0.0542(7) 0.2348(4) 0.052(3) Uani 1.00 1 d . . .
C(49) C 0.6797(4) -0.3882(4) 0.4369(4) 0.030(2) Uani 1.00 1 d . . .
C(50) C 0.7389(4) -0.4040(5) 0.4087(3) 0.033(2) Uani 1.00 1 d . . .
C(51) C 0.7334(4) -0.4333(5) 0.3562(4) 0.038(2) Uani 1.00 1 d . . .
C(52) C 0.6695(4) -0.4474(5) 0.3322(4) 0.035(2) Uani 1.00 1 d . . .
C(53) C 0.6110(4) -0.4347(4) 0.3629(3) 0.032(2) Uani 1.00 1 d . . .
C(54) C 0.6146(4) -0.4051(5) 0.4153(4) 0.032(2) Uani 1.00 1 d . . .
C(55) C 0.7986(4) -0.3857(5) 0.4403(4) 0.032(2) Uani 1.00 1 d . . .
C(56) C 0.5612(4) -0.3912(4) 0.4543(3) 0.028(2) Uani 1.00 1 d . . .
C(57) C 0.6673(5) -0.4785(6) 0.2735(5) 0.049(3) Uani 1.00 1 d . . .
C(58) C 0.7024(7) -0.5554(8) 0.2715(6) 0.086(5) Uani 1.00 1 d . . .
C(59) C 0.7049(7) -0.4247(7) 0.2341(5) 0.076(4) Uiso 1.00 1 d . . .
C(60) C 0.5941(5) -0.4887(8) 0.2531(5) 0.072(4) Uani 1.00 1 d . . .
C(61) C 0.8455(4) -0.3417(5) 0.5228(4) 0.035(2) Uani 1.00 1 d . . .
C(62) C 0.8572(5) -0.2707(6) 0.5417(4) 0.049(3) Uani 1.00 1 d . . .
C(63) C 0.9126(5) -0.2558(6) 0.5749(5) 0.050(3) Uani 1.00 1 d . . .
C(64) C 0.9560(5) -0.3134(6) 0.5898(4) 0.051(3) Uani 1.00 1 d . . .
C(65) C 0.9439(5) -0.3847(6) 0.5714(4) 0.050(3) Uani 1.00 1 d . . .
C(66) C 0.8885(4) -0.3986(5) 0.5378(4) 0.041(3) Uani 1.00 1 d . . .
C(67) C 0.5288(4) -0.3603(5) 0.5440(3) 0.031(2) Uani 1.00 1 d . . .
C(68) C 0.5264(4) -0.2978(5) 0.5782(4) 0.043(3) Uani 1.00 1 d . . .
C(69) C 0.4777(5) -0.2969(6) 0.6193(4) 0.055(3) Uani 1.00 1 d . . .
C(70) C 0.4349(5) -0.3552(6) 0.6278(4) 0.050(3) Uani 1.00 1 d . . .
C(71) C 0.4379(5) -0.4166(6) 0.5944(4) 0.044(3) Uani 1.00 1 d . . .
C(72) C 0.4849(5) -0.4200(5) 0.5523(4) 0.037(2) Uani 1.00 1 d . . .
C(73) C 0.8967(4) -0.5215(5) 0.2404(4) 0.032(2) Uani 1.00 1 d . . .
C(74) C 0.8823(4) -0.5960(4) 0.2292(3) 0.031(2) Uani 1.00 1 d . . .
C(75) C 0.8599(4) -0.6144(5) 0.1769(4) 0.036(2) Uani 1.00 1 d . . .
C(76) C 0.8513(4) -0.5597(5) 0.1374(3) 0.029(2) Uani 1.00 1 d . . .
C(77) C 0.8671(4) -0.4855(4) 0.1497(3) 0.029(2) Uani 1.00 1 d . . .
C(78) C 0.8907(4) -0.4663(4) 0.2014(3) 0.029(2) Uani 1.00 1 d . . .
C(79) C 0.8886(5) -0.6423(5) 0.2767(3) 0.035(2) Uani 1.00 1 d . . .
C(80) C 0.9093(4) -0.3942(5) 0.2249(4) 0.033(2) Uani 1.00 1 d . . .
C(81) C 0.8208(4) -0.5772(5) 0.0812(4) 0.033(2) Uani 1.00 1 d . . .
C(82) C 0.8101(6) -0.6604(5) 0.0725(4) 0.051(3) Uani 1.00 1 d . . .
C(83) C 0.8661(5) -0.5476(5) 0.0358(4) 0.043(3) Uani 1.00 1 d . . .
C(84) C 0.7514(5) -0.5380(6) 0.0764(4) 0.054(3) Uani 1.00 1 d . . .
C(85) C 0.9056(5) -0.6508(5) 0.3724(4) 0.037(2) Uani 1.00 1 d . . .
C(86) C 0.8646(5) -0.6279(6) 0.4149(4) 0.049(3) Uani 1.00 1 d . . .
C(87) C 0.8638(5) -0.6688(6) 0.4630(4) 0.050(3) Uani 1.00 1 d . . .
C(88) C 0.9061(6) -0.7310(6) 0.4687(5) 0.061(4) Uani 1.00 1 d . . .
C(89) C 0.9468(6) -0.7516(5) 0.4265(4) 0.052(3) Uani 1.00 1 d . . .
C(90) C 0.9473(5) -0.7124(5) 0.3776(4) 0.044(3) Uani 1.00 1 d . . .
C(91) C 0.9467(5) -0.3231(4) 0.3003(3) 0.033(2) Uani 1.00 1 d . . .
C(92) C 0.9036(5) -0.2865(5) 0.3362(4) 0.043(3) Uani 1.00 1 d . . .
C(93) C 0.9229(5) -0.2220(5) 0.3605(4) 0.046(3) Uani 1.00 1 d . . .
C(94) C 0.9865(6) -0.1920(5) 0.3496(4) 0.050(3) Uani 1.00 1 d . . .
C(95) C 1.0301(5) -0.2283(5) 0.3151(4) 0.045(3) Uani 1.00 1 d . . .
C(96) C 1.0103(5) -0.2943(5) 0.2891(4) 0.039(2) Uani 1.00 1 d . . .
H(1) H 0.5769(4) 0.0499(4) 0.6495(4) 0.033(2) Uiso 1.00 1 c . . .
H(2) H 0.6349(4) -0.1610(4) 0.6079(3) 0.034(2) Uiso 1.00 1 c . . .
H(3) H 0.5944(4) 0.1571(4) 0.5704(3) 0.036(2) Uiso 1.00 1 c . . .
H(4) H 0.6773(4) -0.1799(4) 0.5028(3) 0.034(2) Uiso 1.00 1 c . . .
H(5) H 0.6627(7) -0.0400(5) 0.7350(4) 0.062(4) Uiso 1.00 1 c . . .
H(6) H 0.5990(7) 0.0117(5) 0.7334(4) 0.062(4) Uiso 1.00 1 c . . .
H(7) H 0.6016(7) -0.0547(5) 0.7740(4) 0.062(4) Uiso 1.00 1 c . . .
H(8) H 0.4902(5) -0.0317(7) 0.6938(4) 0.072(4) Uiso 1.00 1 c . . .
H(9) H 0.4817(5) -0.1114(7) 0.6702(4) 0.072(4) Uiso 1.00 1 c . . .
H(10) H 0.4885(5) -0.0999(7) 0.7327(4) 0.072(4) Uiso 1.00 1 c . . .
H(11) H 0.5889(5) -0.1820(5) 0.7411(4) 0.045(3) Uiso 1.00 1 c . . .
H(12) H 0.5839(5) -0.2006(5) 0.6793(4) 0.045(3) Uiso 1.00 1 c . . .
H(13) H 0.6521(5) -0.1712(5) 0.7036(4) 0.045(3) Uiso 1.00 1 c . . .
H(14) H 0.7145(5) 0.1876(5) 0.4372(4) 0.050(3) Uiso 1.00 1 c . . .
H(15) H 0.7096(6) 0.3058(5) 0.3953(4) 0.053(3) Uiso 1.00 1 c . . .
H(16) H 0.6095(6) 0.3742(5) 0.4002(4) 0.063(4) Uiso 1.00 1 c . . .
H(17) H 0.5197(6) 0.3360(5) 0.4547(4) 0.059(3) Uiso 1.00 1 c . . .
H(18) H 0.5240(5) 0.2185(5) 0.4980(4) 0.046(3) Uiso 1.00 1 c . . .
H(19) H 0.7604(5) -0.0577(5) 0.3776(4) 0.047(3) Uiso 1.00 1 c . . .
H(20) H 0.7952(5) -0.1275(5) 0.3028(4) 0.054(3) Uiso 1.00 1 c . . .
H(21) H 0.7403(5) -0.2408(5) 0.2826(4) 0.055(3) Uiso 1.00 1 c . . .
H(22) H 0.6569(5) -0.2872(5) 0.3401(4) 0.049(3) Uiso 1.00 1 c . . .
H(23) H 0.6245(5) -0.2182(5) 0.4179(4) 0.046(3) Uiso 1.00 1 c . . .
H(24) H 0.3101(4) -0.0709(5) 0.4286(4) 0.040(2) Uiso 1.00 1 c . . .
H(25) H 0.5145(4) -0.0283(5) 0.4329(4) 0.044(3) Uiso 1.00 1 c . . .
H(26) H 0.2610(4) -0.1280(5) 0.3328(4) 0.041(3) Uiso 1.00 1 c . . .
H(27) H 0.5868(4) -0.0657(5) 0.3400(4) 0.043(3) Uiso 1.00 1 c . . .
H(28) H 0.4821(6) 0.0637(7) 0.4874(5) 0.083(4) Uiso 1.00 1 c . . .
H(29) H 0.4104(6) 0.0961(7) 0.4742(5) 0.083(4) Uiso 1.00 1 c . . .
H(30) H 0.4332(6) 0.0862(7) 0.5345(5) 0.083(4) Uiso 1.00 1 c . . .
H(31) H 0.4325(7) -0.1108(7) 0.5346(4) 0.074(4) Uiso 1.00 1 c . . .
H(32) H 0.4950(7) -0.0594(7) 0.5240(4) 0.074(4) Uiso 1.00 1 c . . .
H(33) H 0.4463(7) -0.0431(7) 0.5726(4) 0.074(4) Uiso 1.00 1 c . . .
H(34) H 0.3302(6) 0.0097(9) 0.5537(5) 0.095(5) Uiso 1.00 1 c . . .
H(35) H 0.3066(6) 0.0194(9) 0.4936(5) 0.095(5) Uiso 1.00 1 c . . .
H(36) H 0.3145(6) -0.0599(9) 0.5182(5) 0.095(5) Uiso 1.00 1 c . . .
H(37) H 0.3214(5) -0.1122(5) 0.1756(4) 0.050(3) Uiso 1.00 1 c . . .
H(38) H 0.2388(5) -0.1373(6) 0.1094(4) 0.060(3) Uiso 1.00 1 c . . .
H(39) H 0.1450(5) -0.2104(9) 0.1316(4) 0.087(5) Uiso 1.00 1 c . . .
H(40) H 0.1340(6) -0.2602(10) 0.2171(5) 0.111(7) Uiso 1.00 1 c . . .
H(41) H 0.2191(5) -0.2391(7) 0.2844(4) 0.081(4) Uiso 1.00 1 c . . .
H(42) H 0.5781(5) -0.2249(7) 0.2217(4) 0.062(3) Uiso 1.00 1 c . . .
H(43) H 0.6765(6) -0.2348(9) 0.1687(5) 0.090(5) Uiso 1.00 1 c . . .
H(44) H 0.7362(6) -0.1255(11) 0.1456(5) 0.105(6) Uiso 1.00 1 c . . .
H(45) H 0.7127(5) -0.0159(9) 0.1916(5) 0.081(5) Uiso 1.00 1 c . . .
H(46) H 0.6205(5) -0.0090(7) 0.2532(4) 0.062(3) Uiso 1.00 1 c . . .
H(47) H 0.7736(4) -0.4450(5) 0.3361(4) 0.045(3) Uiso 1.00 1 c . . .
H(48) H 0.5677(4) -0.4474(4) 0.3481(3) 0.039(2) Uiso 1.00 1 c . . .
H(49) H 0.8433(4) -0.3937(5) 0.4263(4) 0.039(2) Uiso 1.00 1 c . . .
H(50) H 0.5146(4) -0.4007(4) 0.4456(3) 0.033(2) Uiso 1.00 1 c . . .
H(51) H 0.6794(7) -0.5891(8) 0.2951(6) 0.104(6) Uiso 1.00 1 c . . .
H(52) H 0.7014(7) -0.5742(8) 0.2352(6) 0.104(6) Uiso 1.00 1 c . . .
H(53) H 0.7485(7) -0.5500(8) 0.2831(6) 0.104(6) Uiso 1.00 1 c . . .
H(54) H 0.7508(7) -0.4178(7) 0.2460(5) 0.091(5) Uiso 1.00 1 c . . .
H(55) H 0.7049(7) -0.4449(7) 0.1983(5) 0.091(5) Uiso 1.00 1 c . . .
H(56) H 0.6820(7) -0.3780(7) 0.2340(5) 0.091(5) Uiso 1.00 1 c . . .
H(57) H 0.5709(5) -0.4422(8) 0.2540(5) 0.086(5) Uiso 1.00 1 c . . .
H(58) H 0.5940(5) -0.5076(8) 0.2169(5) 0.086(5) Uiso 1.00 1 c . . .
H(59) H 0.5715(5) -0.5230(8) 0.2766(5) 0.086(5) Uiso 1.00 1 c . . .
H(60) H 0.8260(5) -0.2322(6) 0.5321(4) 0.059(3) Uiso 1.00 1 c . . .
H(61) H 0.9206(5) -0.2062(6) 0.5871(5) 0.060(3) Uiso 1.00 1 c . . .
H(62) H 0.9950(5) -0.3032(6) 0.6117(4) 0.061(3) Uiso 1.00 1 c . . .
H(63) H 0.9726(5) -0.4247(6) 0.5827(4) 0.060(3) Uiso 1.00 1 c . . .
H(64) H 0.8795(4) -0.4477(5) 0.5252(4) 0.049(3) Uiso 1.00 1 c . . .
H(65) H 0.5568(4) -0.2572(5) 0.5728(4) 0.051(3) Uiso 1.00 1 c . . .
H(66) H 0.4744(5) -0.2543(6) 0.6422(4) 0.066(4) Uiso 1.00 1 c . . .
H(67) H 0.4027(5) -0.3530(6) 0.6568(4) 0.061(3) Uiso 1.00 1 c . . .
H(68) H 0.4079(5) -0.4573(6) 0.6006(4) 0.053(3) Uiso 1.00 1 c . . .
H(69) H 0.4867(5) -0.4617(5) 0.5283(4) 0.044(3) Uiso 1.00 1 c . . .
H(70) H 0.8508(4) -0.6652(5) 0.1687(4) 0.043(3) Uiso 1.00 1 c . . .
H(71) H 0.8616(4) -0.4481(4) 0.1225(3) 0.034(2) Uiso 1.00 1 c . . .
H(72) H 0.8829(5) -0.6948(5) 0.2744(3) 0.042(3) Uiso 1.00 1 c . . .
H(73) H 0.9094(4) -0.3502(5) 0.2034(4) 0.040(3) Uiso 1.00 1 c . . .
H(74) H 0.7793(6) -0.6787(5) 0.0993(4) 0.061(3) Uiso 1.00 1 c . . .
H(75) H 0.7917(6) -0.6690(5) 0.0371(4) 0.061(3) Uiso 1.00 1 c . . .
H(76) H 0.8527(6) -0.6854(5) 0.0758(4) 0.061(3) Uiso 1.00 1 c . . .
H(77) H 0.9098(5) -0.5706(5) 0.0376(4) 0.052(3) Uiso 1.00 1 c . . .
H(78) H 0.8457(5) -0.5582(5) 0.0015(4) 0.052(3) Uiso 1.00 1 c . . .
H(79) H 0.8711(5) -0.4952(5) 0.0399(4) 0.052(3) Uiso 1.00 1 c . . .
H(80) H 0.7573(5) -0.4856(6) 0.0798(4) 0.064(3) Uiso 1.00 1 c . . .
H(81) H 0.7320(5) -0.5491(6) 0.0418(4) 0.064(3) Uiso 1.00 1 c . . .
H(82) H 0.7217(5) -0.5552(6) 0.1044(4) 0.064(3) Uiso 1.00 1 c . . .
H(83) H 0.8371(5) -0.5845(6) 0.4111(4) 0.058(3) Uiso 1.00 1 c . . .
H(84) H 0.8344(5) -0.6547(6) 0.4922(4) 0.060(3) Uiso 1.00 1 c . . .
H(85) H 0.9057(6) -0.7587(6) 0.5018(5) 0.073(4) Uiso 1.00 1 c . . .
H(86) H 0.9756(6) -0.7939(5) 0.4307(4) 0.063(4) Uiso 1.00 1 c . . .
H(87) H 0.9762(5) -0.7266(5) 0.3482(4) 0.052(3) Uiso 1.00 1 c . . .
H(88) H 0.8604(5) -0.3079(5) 0.3445(4) 0.051(3) Uiso 1.00 1 c . . .
H(89) H 0.8922(5) -0.1967(5) 0.3842(4) 0.055(3) Uiso 1.00 1 c . . .
H(90) H 1.0002(6) -0.1465(5) 0.3663(4) 0.060(3) Uiso 1.00 1 c . . .
H(91) H 1.0745(5) -0.2083(5) 0.3090(4) 0.054(3) Uiso 1.00 1 c . . .
H(92) H 1.0401(5) -0.3189(5) 0.2643(4) 0.047(3) Uiso 1.00 1 c . . .

loop_
_atom_site_aniso_label
_atom_site_aniso_U_11
_atom_site_aniso_U_22
_atom_site_aniso_U_33
_atom_site_aniso_U_12
_atom_site_aniso_U_13
_atom_site_aniso_U_23
Pd(1) 0.0277(3) 0.0245(3) 0.0246(3) -0.0010(2) 0.0015(3) 0.0008(3)
Pd(2) 0.0242(3) 0.0265(3) 0.0291(3) 0.0008(2) -0.0002(3) 0.0008(3)
Pd(3) 0.0252(3) 0.0272(3) 0.0328(3) 0.0001(2) 0.0027(3) -0.0007(3)
Pd(4) 0.0316(3) 0.0225(3) 0.0296(3) -0.0010(3) -0.0013(3) -0.0002(3)
Cl(1) 0.0445(12) 0.0343(11) 0.0272(10) -0.0056(9) 0.0035(9) 0.0033(8)
Cl(2) 0.0391(11) 0.0369(11) 0.0359(12) 0.0052(9) -0.0015(9) -0.0038(9)
Cl(3) 0.0345(11) 0.0361(11) 0.0359(11) 0.0016(9) 0.0016(9) -0.0064(9)
Cl(4) 0.0379(11) 0.0330(10) 0.0328(11) 0.0023(9) -0.0027(9) -0.0050(9)
N(1) 0.032(4) 0.024(3) 0.030(4) -0.003(3) -0.005(3) -0.000(3)
N(2) 0.028(3) 0.026(3) 0.030(4) 0.003(3) 0.003(3) -0.003(3)
N(3) 0.026(3) 0.025(3) 0.035(4) 0.000(3) -0.002(3) -0.002(3)
N(4) 0.018(3) 0.039(4) 0.036(4) 0.002(3) -0.000(3) -0.002(3)
N(5) 0.028(4) 0.026(3) 0.050(5) -0.002(3) 0.004(3) -0.001(3)
N(6) 0.027(3) 0.032(4) 0.026(4) 0.005(3) 0.007(3) 0.000(3)
N(7) 0.048(4) 0.025(3) 0.035(4) -0.001(3) -0.003(3) -0.004(3)
N(8) 0.030(3) 0.019(3) 0.037(4) -0.000(3) -0.002(3) 0.000(3)
C(1) 0.024(4) 0.025(4) 0.033(4) -0.003(3) -0.005(3) -0.000(3)
C(2) 0.028(4) 0.029(4) 0.027(4) 0.003(3) -0.003(3) 0.003(3)
C(3) 0.028(4) 0.021(4) 0.035(5) 0.001(3) -0.002(3) -0.004(3)
C(4) 0.029(4) 0.021(4) 0.034(5) 0.001(3) -0.005(3) 0.001(3)
C(5) 0.031(4) 0.022(4) 0.032(4) -0.002(3) -0.004(3) -0.002(3)
C(6) 0.034(4) 0.028(4) 0.026(4) -0.000(3) -0.001(3) -0.006(3)
C(7) 0.041(5) 0.022(4) 0.026(4) 0.002(3) 0.002(3) -0.002(3)
C(8) 0.025(4) 0.029(4) 0.031(4) 0.003(3) 0.004(3) 0.004(3)
C(9) 0.041(5) 0.034(5) 0.021(4) 0.007(4) 0.005(4) 0.008(3)
C(10) 0.102(9) 0.022(4) 0.031(5) 0.010(5) 0.005(5) 0.001(4)
C(11) 0.050(6) 0.072(8) 0.058(7) 0.015(6) 0.013(5) 0.022(6)
C(12) 0.054(6) 0.028(4) 0.032(5) -0.001(4) -0.002(4) 0.001(4)
C(13) 0.044(5) 0.024(4) 0.020(4) -0.003(4) -0.004(3) 0.000(3)
C(14) 0.062(6) 0.029(5) 0.033(5) -0.002(4) 0.004(4) 0.000(4)
C(15) 0.070(7) 0.029(5) 0.034(5) -0.010(5) 0.001(5) 0.005(4)
C(16) 0.101(9) 0.021(4) 0.035(5) -0.010(5) -0.017(5) 0.001(4)
C(17) 0.074(7) 0.031(5) 0.042(6) 0.012(5) -0.023(5) -0.001(4)
C(18) 0.046(5) 0.030(4) 0.040(5) -0.003(4) -0.009(4) -0.003(4)
C(19) 0.033(4) 0.026(4) 0.032(4) 0.009(3) 0.003(3) 0.002(4)
C(20) 0.042(5) 0.043(5) 0.031(5) -0.000(4) 0.001(4) -0.001(4)
C(21) 0.044(5) 0.058(6) 0.033(5) 0.003(5) 0.018(4) 0.002(4)
C(22) 0.061(6) 0.046(5) 0.030(5) 0.017(5) -0.002(5) -0.005(5)
C(23) 0.070(7) 0.025(4) 0.027(5) 0.003(4) 0.011(4) -0.002(4)
C(24) 0.056(6) 0.029(4) 0.031(5) 0.003(4) 0.004(4) 0.006(4)
C(25) 0.024(4) 0.028(4) 0.028(4) 0.002(3) -0.000(3) 0.002(3)
C(26) 0.030(4) 0.030(4) 0.029(4) -0.007(3) -0.001(3) -0.000(4)
C(27) 0.024(4) 0.038(5) 0.037(5) 0.005(4) -0.002(4) 0.001(4)
C(28) 0.034(5) 0.033(4) 0.030(4) 0.002(4) -0.002(3) -0.003(4)
C(29) 0.034(4) 0.032(4) 0.043(5) -0.001(4) -0.008(4) -0.001(4)
C(30) 0.027(4) 0.027(4) 0.035(5) -0.007(3) 0.001(3) 0.005(4)
C(31) 0.029(4) 0.035(4) 0.038(5) -0.006(3) -0.001(4) -0.002(4)
C(32) 0.029(4) 0.037(5) 0.041(5) -0.003(4) -0.002(4) 0.004(4)
C(33) 0.036(5) 0.040(5) 0.036(5) -0.004(4) -0.005(4) -0.008(4)
C(34) 0.081(9) 0.063(7) 0.063(8) -0.004(6) 0.003(7) -0.027(6)
C(35) 0.093(9) 0.064(7) 0.027(5) 0.008(7) -0.010(5) -0.009(5)
C(36) 0.057(7) 0.138(13) 0.043(8) -0.007(7) 0.011(5) -0.033(8)
C(37) 0.026(4) 0.034(5) 0.042(5) -0.002(4) 0.001(4) -0.002(4)
C(38) 0.043(5) 0.038(5) 0.046(5) -0.008(4) -0.004(4) 0.005(4)
C(39) 0.041(5) 0.072(7) 0.038(5) -0.001(5) -0.005(4) -0.001(5)
C(40) 0.039(6) 0.142(12) 0.038(6) -0.025(7) 0.001(5) -0.023(7)
C(41) 0.060(8) 0.16(2) 0.054(8) -0.075(9) 0.007(6) -0.020(9)
C(42) 0.053(6) 0.112(10) 0.038(6) -0.049(7) 0.001(5) -0.008(6)
C(43) 0.025(4) 0.079(7) 0.035(5) 0.006(5) 0.001(4) 0.007(5)
C(44) 0.030(5) 0.081(8) 0.043(5) 0.011(5) -0.003(4) -0.017(5)
C(45) 0.050(7) 0.126(13) 0.050(7) 0.028(8) -0.001(6) -0.018(8)
C(46) 0.041(7) 0.19(2) 0.034(6) 0.016(9) 0.007(5) 0.006(9)
C(47) 0.028(5) 0.128(12) 0.047(7) -0.010(6) 0.001(5) 0.017(7)
C(48) 0.031(5) 0.076(8) 0.048(6) -0.009(5) -0.002(4) 0.012(6)
C(49) 0.029(4) 0.024(4) 0.038(5) 0.001(3) 0.005(4) 0.001(4)
C(50) 0.034(5) 0.038(5) 0.026(4) -0.005(4) 0.006(3) 0.002(4)
C(51) 0.025(4) 0.039(5) 0.049(5) 0.005(4) 0.014(4) -0.003(4)
C(52) 0.033(4) 0.033(4) 0.038(5) 0.001(4) 0.009(4) -0.013(4)
C(53) 0.034(4) 0.030(4) 0.033(5) -0.001(4) -0.000(4) -0.012(4)
C(54) 0.024(4) 0.032(4) 0.041(5) 0.005(3) 0.004(4) 0.005(4)
C(55) 0.018(4) 0.035(4) 0.044(5) 0.003(3) 0.007(3) -0.000(4)
C(56) 0.021(4) 0.029(4) 0.033(5) 0.000(3) -0.003(3) -0.006(4)
C(57) 0.044(6) 0.059(6) 0.043(7) -0.005(5) 0.008(4) -0.015(5)
C(58) 0.075(8) 0.099(10) 0.085(10) 0.017(8) -0.001(8) -0.062(9)
C(60) 0.039(6) 0.121(11) 0.054(8) -0.008(7) -0.004(5) -0.039(7)
C(61) 0.028(4) 0.044(5) 0.034(5) -0.002(4) 0.005(3) -0.010(4)
C(62) 0.039(5) 0.052(6) 0.057(6) 0.003(5) 0.007(5) -0.007(5)
C(63) 0.042(5) 0.045(6) 0.063(7) -0.019(5) 0.009(5) -0.020(5)
C(64) 0.037(5) 0.056(6) 0.060(7) -0.013(5) -0.006(5) -0.009(5)
C(65) 0.040(5) 0.055(6) 0.055(6) 0.006(5) -0.006(5) -0.010(5)
C(66) 0.030(5) 0.042(5) 0.049(6) 0.006(4) -0.006(4) -0.010(4)
C(67) 0.021(4) 0.045(5) 0.027(4) 0.003(4) 0.007(3) -0.003(4)
C(68) 0.027(4) 0.051(6) 0.050(6) -0.003(4) 0.003(4) -0.016(5)
C(69) 0.041(5) 0.067(7) 0.058(7) 0.003(5) 0.004(5) -0.036(6)
C(70) 0.038(5) 0.069(7) 0.044(6) -0.003(5) 0.013(4) -0.015(5)
C(71) 0.036(5) 0.054(6) 0.042(6) -0.004(4) 0.008(4) -0.001(5)
C(72) 0.043(5) 0.032(4) 0.036(5) -0.003(4) 0.005(4) -0.006(4)
C(73) 0.026(4) 0.032(4) 0.036(5) 0.009(4) -0.006(4) -0.005(4)
C(74) 0.036(5) 0.023(4) 0.033(5) 0.003(3) -0.001(4) 0.001(3)
C(75) 0.043(5) 0.027(4) 0.037(5) -0.005(4) -0.002(4) -0.008(4)
C(76) 0.029(4) 0.030(4) 0.030(4) 0.003(3) 0.004(3) -0.000(4)
C(77) 0.035(4) 0.028(4) 0.023(4) -0.004(3) -0.005(3) 0.002(3)
C(78) 0.030(4) 0.020(4) 0.036(5) 0.002(3) 0.006(4) -0.000(3)
C(79) 0.047(5) 0.029(4) 0.030(5) 0.007(4) -0.004(4) 0.004(4)
C(80) 0.041(5) 0.028(4) 0.031(5) -0.005(4) 0.003(4) 0.001(4)
C(81) 0.033(4) 0.027(4) 0.038(5) 0.001(4) -0.001(4) -0.000(4)
C(82) 0.075(7) 0.040(5) 0.038(6) -0.010(5) -0.019(5) -0.010(4)
C(83) 0.048(6) 0.046(5) 0.035(5) -0.006(5) 0.007(4) -0.007(4)
C(84) 0.043(5) 0.060(6) 0.058(7) -0.001(5) -0.012(5) -0.022(5)
C(85) 0.050(5) 0.025(4) 0.037(5) -0.008(4) -0.009(4) 0.001(4)
C(86) 0.056(6) 0.046(6) 0.044(6) -0.007(5) 0.007(5) 0.004(5)
C(87) 0.059(6) 0.053(6) 0.038(5) -0.017(5) 0.009(5) 0.008(5)
C(88) 0.092(9) 0.050(6) 0.041(6) -0.026(6) -0.018(6) 0.011(5)
C(89) 0.084(8) 0.029(5) 0.044(6) 0.002(5) -0.027(6) 0.005(4)
C(90) 0.063(6) 0.028(5) 0.040(5) 0.002(4) -0.008(5) -0.003(4)
C(91) 0.047(5) 0.020(4) 0.031(5) 0.005(4) -0.011(4) 0.003(3)
C(92) 0.060(6) 0.020(4) 0.048(6) -0.007(4) 0.009(5) -0.004(4)
C(93) 0.062(7) 0.039(5) 0.036(5) 0.008(5) -0.004(5) -0.003(4)
C(94) 0.073(7) 0.037(5) 0.040(5) -0.004(5) -0.020(5) -0.001(4)
C(95) 0.045(5) 0.034(5) 0.055(6) -0.014(4) -0.015(5) 0.011(5)
C(96) 0.034(5) 0.034(5) 0.049(5) -0.001(4) -0.004(4) -0.002(4)

loop_
_geom_bond_atom_site_label_1
_geom_bond_atom_site_label_2
_geom_bond_distance
_geom_bond_publ_flag
_geom_bond_site_symmetry_1
_geom_bond_site_symmetry_2
Pd(1) Cl(1) 2.386(2) yes . .
Pd(1) N(1) 2.085(6) yes . .
Pd(1) N(2) 2.104(6) yes . .
Pd(1) C(1) 1.913(9) yes . .
Pd(2) Cl(2) 2.377(2) yes . .
Pd(2) N(3) 2.104(6) yes . .
Pd(2) N(4) 2.095(6) yes . .
Pd(2) C(25) 1.938(8) yes . .
Pd(3) Cl(3) 2.401(2) yes . .
Pd(3) N(5) 2.091(7) yes . .
Pd(3) N(6) 2.103(6) yes . .
Pd(3) C(49) 1.901(9) yes . .
Pd(4) Cl(4) 2.399(2) yes . .
Pd(4) N(7) 2.094(7) yes . .
Pd(4) N(8) 2.079(6) yes . .
Pd(4) C(73) 1.909(9) yes . .
N(1) C(7) 1.29(1) yes . .
N(1) C(13) 1.43(1) yes . .
N(2) C(8) 1.29(1) yes . .
N(2) C(19) 1.45(1) yes . .
N(3) C(31) 1.30(1) yes . .
N(3) C(37) 1.41(1) yes . .
N(4) C(32) 1.30(1) yes . .
N(4) C(43) 1.44(1) yes . .
N(5) C(55) 1.31(1) yes . .
N(5) C(61) 1.42(1) yes . .
N(6) C(56) 1.30(1) yes . .
N(6) C(67) 1.43(1) yes . .
N(7) C(79) 1.30(1) yes . .
N(7) C(85) 1.42(1) yes . .
N(8) C(80) 1.27(1) yes . .
N(8) C(91) 1.45(1) yes . .
C(1) C(2) 1.39(1) yes . .
C(1) C(6) 1.39(1) yes . .
C(2) C(3) 1.40(1) yes . .
C(2) C(7) 1.48(1) yes . .
C(3) C(4) 1.41(1) yes . .
C(3) H(1) 0.95(1) no . .
C(4) C(5) 1.39(1) yes . .
C(4) C(9) 1.53(1) yes . .
C(5) C(6) 1.39(1) yes . .
C(5) H(2) 0.95(1) no . .
C(6) C(8) 1.46(1) yes . .
C(7) H(3) 0.95(1) no . .
C(8) H(4) 0.95(1) no . .
C(9) C(10) 1.56(1) yes . .
C(9) C(11) 1.52(1) yes . .
C(9) C(12) 1.52(1) yes . .
C(10) H(5) 0.95(2) no . .
C(10) H(6) 0.95(1) no . .
C(10) H(7) 0.95(1) no . .
C(11) H(8) 0.95(2) no . .
C(11) H(9) 0.95(2) no . .
C(11) H(10) 0.95(2) no . .
C(12) H(11) 0.95(1) no . .
C(12) H(12) 0.95(1) no . .
C(12) H(13) 0.95(1) no . .
C(13) C(14) 1.37(1) yes . .
C(13) C(18) 1.40(1) yes . .
C(14) C(15) 1.40(1) yes . .
C(14) H(14) 0.95(1) no . .
C(15) C(16) 1.37(2) yes . .
C(15) H(15) 0.95(1) no . .
C(16) C(17) 1.37(2) yes . .
C(16) H(16) 0.95(1) no . .
C(17) C(18) 1.39(1) yes . .
C(17) H(17) 0.95(1) no . .
C(18) H(18) 0.95(1) no . .
C(19) C(20) 1.37(1) yes . .
C(19) C(24) 1.39(1) yes . .
C(20) C(21) 1.37(1) yes . .
C(20) H(19) 0.95(1) no . .
C(21) C(22) 1.40(1) yes . .
C(21) H(20) 0.95(1) no . .
C(22) C(23) 1.36(1) yes . .
C(22) H(21) 0.95(1) no . .
C(23) C(24) 1.40(1) yes . .
C(23) H(22) 0.95(1) no . .
C(24) H(23) 0.95(1) no . .
C(25) C(26) 1.37(1) yes . .
C(25) C(30) 1.39(1) yes . .
C(26) C(27) 1.39(1) yes . .
C(26) C(31) 1.46(1) yes . .
C(27) C(28) 1.42(1) yes . .
C(27) H(24) 0.95(1) no . .
C(28) C(29) 1.40(1) yes . .
C(28) C(33) 1.53(1) yes . .
C(29) C(30) 1.40(1) yes . .
C(29) H(25) 0.95(1) no . .
C(30) C(32) 1.45(1) yes . .
C(31) H(26) 0.95(1) no . .
C(32) H(27) 0.95(1) no . .
C(33) C(34) 1.52(1) yes . .
C(33) C(35) 1.54(1) yes . .
C(33) C(36) 1.51(1) yes . .
C(34) H(28) 0.95(2) no . .
C(34) H(29) 0.95(2) no . .
C(34) H(30) 0.95(2) no . .
C(35) H(31) 0.95(2) no . .
C(35) H(32) 0.95(2) no . .
C(35) H(33) 0.95(1) no . .
C(36) H(34) 0.95(2) no . .
C(36) H(35) 0.95(2) no . .
C(36) H(36) 0.95(2) no . .
C(37) C(38) 1.36(1) yes . .
C(37) C(42) 1.40(1) yes . .
C(38) C(39) 1.38(1) yes . .
C(38) H(37) 0.95(1) no . .
C(39) C(40) 1.36(2) yes . .
C(39) H(38) 0.95(1) no . .
C(40) C(41) 1.36(2) yes . .
C(40) H(39) 0.95(2) no . .
C(41) C(42) 1.41(2) yes . .
C(41) H(40) 0.95(2) no . .
C(42) H(41) 0.95(2) no . .
C(43) C(44) 1.38(2) yes . .
C(43) C(48) 1.39(2) yes . .
C(44) C(45) 1.36(2) yes . .
C(44) H(42) 0.95(2) no . .
C(45) C(46) 1.39(2) yes . .
C(45) H(43) 0.95(2) no . .
C(46) C(47) 1.37(2) yes . .
C(46) H(44) 0.95(2) no . .
C(47) C(48) 1.39(1) yes . .
C(47) H(45) 0.95(2) no . .
C(48) H(46) 0.95(2) no . .
C(49) C(50) 1.38(1) yes . .
C(49) C(54) 1.41(1) yes . .
C(50) C(51) 1.39(1) yes . .
C(50) C(55) 1.44(1) yes . .
C(51) C(52) 1.40(1) yes . .
C(51) H(47) 0.95(1) no . .
C(52) C(53) 1.39(1) yes . .
C(52) C(57) 1.54(1) yes . .
C(53) C(54) 1.39(1) yes . .
C(53) H(48) 0.95(1) no . .
C(54) C(56) 1.44(1) yes . .
C(55) H(49) 0.95(1) no . .
C(56) H(50) 0.95(1) no . .
C(57) C(58) 1.54(2) yes . .
C(57) C(59) 1.55(2) yes . .
C(57) C(60) 1.53(2) yes . .
C(58) H(51) 0.95(2) no . .
C(58) H(52) 0.95(2) no . .
C(58) H(53) 0.95(2) no . .
C(59) H(54) 0.95(2) no . .
C(59) H(55) 0.95(2) no . .
C(59) H(56) 0.95(2) no . .
C(60) H(57) 0.95(2) no . .
C(60) H(58) 0.95(2) no . .
C(60) H(59) 0.95(2) no . .
C(61) C(62) 1.37(1) yes . .
C(61) C(66) 1.37(1) yes . .
C(62) C(63) 1.38(1) yes . .
C(62) H(60) 0.95(1) no . .
C(63) C(64) 1.39(1) yes . .
C(63) H(61) 0.95(1) no . .
C(64) C(65) 1.38(2) yes . .
C(64) H(62) 0.95(1) no . .
C(65) C(66) 1.38(1) yes . .
C(65) H(63) 0.95(1) no . .
C(66) H(64) 0.95(1) no . .
C(67) C(68) 1.40(1) yes . .
C(67) C(72) 1.39(1) yes . .
C(68) C(69) 1.39(1) yes . .
C(68) H(65) 0.95(1) no . .
C(69) C(70) 1.35(1) yes . .
C(69) H(66) 0.95(2) no . .
C(70) C(71) 1.37(1) yes . .
C(70) H(67) 0.95(1) no . .
C(71) C(72) 1.38(1) yes . .
C(71) H(68) 0.95(1) no . .
C(72) H(69) 0.95(1) no . .
C(73) C(74) 1.39(1) yes . .
C(73) C(78) 1.38(1) yes . .
C(74) C(75) 1.39(1) yes . .
C(74) C(79) 1.43(1) yes . .
C(75) C(76) 1.39(1) yes . .
C(75) H(70) 0.95(1) no . .
C(76) C(77) 1.40(1) yes . .
C(76) C(81) 1.53(1) yes . .
C(77) C(78) 1.39(1) yes . .
C(77) H(71) 0.95(1) no . .
C(78) C(80) 1.46(1) yes . .
C(79) H(72) 0.95(1) no . .
C(80) H(73) 0.95(1) no . .
C(81) C(82) 1.52(1) yes . .
C(81) C(83) 1.52(1) yes . .
C(81) C(84) 1.53(1) yes . .
C(82) H(74) 0.95(1) no . .
C(82) H(75) 0.95(1) no . .
C(82) H(76) 0.95(2) no . .
C(83) H(77) 0.95(1) no . .
C(83) H(78) 0.95(1) no . .
C(83) H(79) 0.95(1) no . .
C(84) H(80) 0.95(1) no . .
C(84) H(81) 0.95(2) no . .
C(84) H(82) 0.95(1) no . .
C(85) C(86) 1.38(1) yes . .
C(85) C(90) 1.38(1) yes . .
C(86) C(87) 1.39(1) yes . .
C(86) H(83) 0.95(1) no . .
C(87) C(88) 1.40(2) yes . .
C(87) H(84) 0.95(1) no . .
C(88) C(89) 1.35(2) yes . .
C(88) H(85) 0.95(2) no . .
C(89) C(90) 1.39(1) yes . .
C(89) H(86) 0.95(1) no . .
C(90) H(87) 0.95(1) no . .
C(91) C(92) 1.38(1) yes . .
C(91) C(96) 1.37(1) yes . .
C(92) C(93) 1.35(1) yes . .
C(92) H(88) 0.95(1) no . .
C(93) C(94) 1.38(2) yes . .
C(93) H(89) 0.95(1) no . .
C(94) C(95) 1.37(1) yes . .
C(94) H(90) 0.95(1) no . .
C(95) C(96) 1.40(1) yes . .
C(95) H(91) 0.95(1) no . .
C(96) H(92) 0.95(1) no . .
